data_7116267
loop_
_publ_author_name
'Banh, Hung'
'Gemel, Christian'
'Seidel, R\"udiger W'
'Fischer, Roland A.'

_publ_section_title
;
 A solvated zinc analogue of the calomel-dication.
;
_journal_issue 11
_journal_name_full 'Chemical communications (Cambridge, England)'
_journal_page_first 2170
_journal_page_last 2172
_journal_paper_doi 10.1039/c4cc08850f
_journal_volume 51
_journal_year 2015
_chemical_formula_moiety 'C24 H48 O6 Zn2, 2(C32 H12 B F24), C4 H8 O'
_chemical_formula_sum 'C92 H80 B2 F48 O7 Zn2'
_chemical_formula_weight 2361.92
_space_group_crystal_system triclinic
_space_group_IT_number 2
_space_group_name_Hall '-P 1'
_space_group_name_H-M_alt 'P -1'
_symmetry_space_group_name_Hall '-P 1'
_symmetry_space_group_name_H-M 'P -1'
_atom_sites_solution_hydrogens geom
_atom_sites_solution_primary direct
_atom_sites_solution_secondary difmap
_audit_creation_method SHELXL-2014/7
_audit_update_record
;
2014-11-03 deposited with the CCDC.
2014-12-10 downloaded from the CCDC.
;
_cell_angle_alpha 77.951(3)
_cell_angle_beta 88.733(3)
_cell_angle_gamma 85.817(3)
_cell_formula_units_Z 1
_cell_length_a 12.6592(5)
_cell_length_b 14.0662(5)
_cell_length_c 14.2052(5)
_cell_measurement_reflns_used 5516
_cell_measurement_temperature 113(2)
_cell_measurement_theta_max 74.0260
_cell_measurement_theta_min 3.1786
_cell_volume 2467.10(16)
_computing_cell_refinement
;
CrysAlisPro, Agilent Technologies,
Version 1.171.36.20 (release 27-06-2012 CrysAlis171 .NET)
(compiled Jul 11 2012,15:38:31)
;
_computing_data_collection
;
CrysAlisPro, Agilent Technologies,
Version 1.171.36.20 (release 27-06-2012 CrysAlis171 .NET)
(compiled Jul 11 2012,15:38:31)
;
_computing_data_reduction
;
CrysAlisPro, Agilent Technologies,
Version 1.171.36.20 (release 27-06-2012 CrysAlis171 .NET)
(compiled Jul 11 2012,15:38:31)
;
_computing_publication_material 'enCIFer (Allen et al., 2002)'
_computing_structure_refinement 'SHELXL-2014/7 (Sheldrick, 2014)'
_computing_structure_solution 'SHELX-97 (Shedlrick, 2008)'
_diffrn_ambient_temperature 113(2)
_diffrn_detector_area_resol_mean 10.4372
_diffrn_measured_fraction_theta_full 0.998
_diffrn_measured_fraction_theta_max 0.964
_diffrn_measurement_device_type 'SuperNova, Agilent Technologies'
_diffrn_measurement_method '\w scans'
_diffrn_radiation_monochromator mirror
_diffrn_radiation_type CuK\a
_diffrn_radiation_wavelength 1.54184
_diffrn_reflns_av_R_equivalents 0.0365
_diffrn_reflns_av_unetI/netI 0.0412
_diffrn_reflns_Laue_measured_fraction_full 0.998
_diffrn_reflns_Laue_measured_fraction_max 0.964
_diffrn_reflns_limit_h_max 15
_diffrn_reflns_limit_h_min -15
_diffrn_reflns_limit_k_max 17
_diffrn_reflns_limit_k_min -10
_diffrn_reflns_limit_l_max 17
_diffrn_reflns_limit_l_min -16
_diffrn_reflns_number 18057
_diffrn_reflns_point_group_measured_fraction_full 0.998
_diffrn_reflns_point_group_measured_fraction_max 0.964
_diffrn_reflns_theta_full 67.684
_diffrn_reflns_theta_max 74.193
_diffrn_reflns_theta_min 3.181
_diffrn_source 'SuperNova (Cu) X-ray Source'
_exptl_absorpt_coefficient_mu 1.906
_exptl_absorpt_correction_T_max 1.00000
_exptl_absorpt_correction_T_min 0.74192
_exptl_absorpt_correction_type multi-scan
_exptl_absorpt_process_details
;
CrysAlisPro, Agilent Technologies,
Version 1.171.36.20 (release 27-06-2012 CrysAlis171 .NET)
(compiled Jul 11 2012,15:38:31)
Empirical absorption correction using spherical harmonics,
 implemented in SCALE3 ABSPACK scaling algorithm.
;
_exptl_crystal_colour colourless
_exptl_crystal_density_diffrn 1.590
_exptl_crystal_description prism
_exptl_crystal_F_000 1190
_exptl_crystal_size_max 0.109
_exptl_crystal_size_mid 0.089
_exptl_crystal_size_min 0.069
_refine_diff_density_max 0.619
_refine_diff_density_min -1.123
_refine_diff_density_rms 0.085
_refine_ls_extinction_method none
_refine_ls_goodness_of_fit_ref 1.026
_refine_ls_hydrogen_treatment constr
_refine_ls_matrix_type full
_refine_ls_number_parameters 748
_refine_ls_number_reflns 9694
_refine_ls_number_restraints 341
_refine_ls_restrained_S_all 1.032
_refine_ls_R_factor_all 0.0773
_refine_ls_R_factor_gt 0.0608
_refine_ls_shift/su_max 0.000
_refine_ls_shift/su_mean 0.000
_refine_ls_structure_factor_coef Fsqd
_refine_ls_weighting_details 'w=1/[\s^2^(Fo^2^)+(0.0971P)^2^+2.3730P] where P=(Fo^2^+2Fc^2^)/3'
_refine_ls_weighting_scheme calc
_refine_ls_wR_factor_gt 0.1595
_refine_ls_wR_factor_ref 0.1760
_reflns_Friedel_coverage 0.000
_reflns_number_gt 7704
_reflns_number_total 9694
_reflns_threshold_expression 'I > 2\s(I)'
_cod_data_source_file c4cc08850f2.cif
_cod_data_source_block om980
_cod_depositor_comments 'Adding full bibliography for 7116267--7116269.cif.'
_cod_database_code 7116267
_shelx_shelxl_version_number 2014/7
_shelx_space_group_comment
;
The symmetry employed for this shelxl refinement is uniquely defined
by the following loop, which should always be used as a source of
symmetry information in preference to the above space-group names.
They are only intended as comments.
;
_shelx_estimated_absorpt_t_min 0.819
_shelx_estimated_absorpt_t_max 0.880

loop_
_space_group_symop_operation_xyz
'x, y, z'
'-x, -y, -z'

loop_
_atom_site_label
_atom_site_type_symbol
_atom_site_fract_x
_atom_site_fract_y
_atom_site_fract_z
_atom_site_U_iso_or_equiv
_atom_site_adp_type
_atom_site_occupancy
_atom_site_site_symmetry_order
_atom_site_calc_flag
_atom_site_refinement_flags_posn
_atom_site_refinement_flags_adp
_atom_site_refinement_flags_occupancy
_atom_site_disorder_assembly
_atom_site_disorder_group
Zn1 Zn 0.95965(3) 0.46708(3) 0.07429(3) 0.03529(14) Uani 1 1 d . . . . .
O1 O 0.8290(2) 0.53358(17) 0.12935(17) 0.0450(6) Uani 1 1 d D . . . .
O2 O 1.03370(19) 0.44763(15) 0.20860(16) 0.0375(5) Uani 1 1 d . . . . .
O3 O 0.9145(2) 0.32623(16) 0.10780(17) 0.0456(6) Uani 1 1 d . . . . .
C1 C 0.7834(3) 0.5113(3) 0.2257(3) 0.0503(9) Uani 1 1 d D . . . .
H1A H 0.8355 0.4733 0.2724 0.060 Uiso 1 1 calc R U . . .
H1B H 0.7198 0.4741 0.2269 0.060 Uiso 1 1 calc R U . . .
C2 C 0.7550(3) 0.6097(3) 0.2478(3) 0.0588(10) Uani 1 1 d D . . . .
H2A H 0.8177 0.6376 0.2690 0.071 Uiso 1 1 calc R U . . .
H2B H 0.6993 0.6064 0.2982 0.071 Uiso 1 1 calc R U . . .
C3 C 0.7149(3) 0.6682(3) 0.1525(3) 0.0589(11) Uani 1 1 d D . . . .
H3A H 0.7271 0.7380 0.1460 0.071 Uiso 1 1 calc R U . . .
H3B H 0.6382 0.6618 0.1459 0.071 Uiso 1 1 calc R U . . .
C4 C 0.7782(3) 0.6250(3) 0.0780(3) 0.0509(9) Uani 1 1 d D . . . .
H4A H 0.7311 0.6136 0.0274 0.061 Uiso 1 1 calc R U . . .
H4B H 0.8320 0.6696 0.0473 0.061 Uiso 1 1 calc R U . . .
C5 C 1.1199(3) 0.3717(2) 0.2301(3) 0.0423(7) Uani 1 1 d . . . . .
H5A H 1.1281 0.3348 0.1779 0.051 Uiso 1 1 calc R U . . .
H5B H 1.1058 0.3258 0.2913 0.051 Uiso 1 1 calc R U . . .
C6 C 1.2170(4) 0.4231(3) 0.2381(4) 0.0645(12) Uani 1 1 d . . . . .
H6A H 1.2500 0.4449 0.1741 0.077 Uiso 1 1 calc R U . . .
H6B H 1.2694 0.3805 0.2811 0.077 Uiso 1 1 calc R U . . .
C7 C 1.1767(4) 0.5079(3) 0.2796(4) 0.0638(11) Uani 1 1 d . . . . .
H7A H 1.2213 0.5635 0.2587 0.077 Uiso 1 1 calc R U . . .
H7B H 1.1761 0.4902 0.3508 0.077 Uiso 1 1 calc R U . . .
C8 C 1.0640(3) 0.5333(3) 0.2408(3) 0.0503(9) Uani 1 1 d . . . . .
H8A H 1.0152 0.5484 0.2920 0.060 Uiso 1 1 calc R U . . .
H8B H 1.0623 0.5905 0.1866 0.060 Uiso 1 1 calc R U . . .
C9 C 0.9403(4) 0.2601(3) 0.0422(3) 0.0554(10) Uani 1 1 d . . . . .
H9A H 1.0172 0.2573 0.0275 0.067 Uiso 1 1 calc R U . . .
H9B H 0.9011 0.2823 -0.0189 0.067 Uiso 1 1 calc R U . . .
C10 C 0.9084(5) 0.1636(3) 0.0927(4) 0.0768(16) Uani 1 1 d . . . . .
H10A H 0.8426 0.1479 0.0647 0.092 Uiso 1 1 calc R U . . .
H10B H 0.9647 0.1124 0.0870 0.092 Uiso 1 1 calc R U . . .
C11 C 0.8917(7) 0.1688(4) 0.1916(4) 0.106(3) Uani 1 1 d . . . . .
H11A H 0.9560 0.1428 0.2294 0.128 Uiso 1 1 calc R U . . .
H11B H 0.8321 0.1297 0.2189 0.128 Uiso 1 1 calc R U . . .
C12 C 0.8672(4) 0.2721(3) 0.1955(3) 0.0521(9) Uani 1 1 d . . . . .
H12A H 0.7897 0.2877 0.1967 0.063 Uiso 1 1 calc R U . . .
H12B H 0.8986 0.2875 0.2533 0.063 Uiso 1 1 calc R U . . .
C13 C 0.4424(2) 0.80581(18) 0.3979(2) 0.0273(6) Uani 1 1 d . . . . .
C14 C 0.3953(2) 0.84643(19) 0.4723(2) 0.0292(6) Uani 1 1 d . . . . .
H14 H 0.3213 0.8633 0.4707 0.035 Uiso 1 1 calc R U . . .
C15 C 0.4540(2) 0.8627(2) 0.5481(2) 0.0320(6) Uani 1 1 d D . . . .
C16 C 0.5619(3) 0.8402(2) 0.5537(2) 0.0340(6) Uani 1 1 d . . . . .
H16 H 0.6017 0.8518 0.6056 0.041 Uiso 1 1 calc R U . . .
C17 C 0.6105(2) 0.7998(2) 0.4809(2) 0.0325(6) Uani 1 1 d D . . . .
C18 C 0.5521(2) 0.78321(19) 0.4058(2) 0.0285(6) Uani 1 1 d . . . . .
H18 H 0.5876 0.7553 0.3573 0.034 Uiso 1 1 calc R U . . .
C19 C 0.3995(3) 0.9034(2) 0.6274(2) 0.0417(7) Uani 1 1 d D . . . .
F1 F 0.3898(4) 0.83678(18) 0.7079(2) 0.0786(14) Uani 0.919(7) 1 d D . P A 1
F2 F 0.3043(3) 0.9471(3) 0.6035(3) 0.0831(13) Uani 0.919(7) 1 d D . P A 1
F3 F 0.4521(2) 0.97262(18) 0.65305(19) 0.0528(7) Uani 0.919(7) 1 d D . P A 1
F1' F 0.331(2) 0.9770(18) 0.596(2) 0.0786(14) Uani 0.081(7) 1 d D . P A 2
F2' F 0.461(2) 0.927(3) 0.689(2) 0.0831(13) Uani 0.081(7) 1 d D . P A 2
F3' F 0.334(2) 0.8362(16) 0.671(2) 0.0528(7) Uani 0.081(7) 1 d D . P A 2
C20 C 0.7269(3) 0.7737(3) 0.4831(2) 0.0420(7) Uani 1 1 d D . . . .
F4 F 0.7504(2) 0.6802(2) 0.4776(3) 0.0789(10) Uani 0.921(4) 1 d D . P B 1
F5 F 0.7747(2) 0.7853(3) 0.5601(2) 0.0828(12) Uani 0.921(4) 1 d D . P B 1
F6 F 0.7771(2) 0.8229(3) 0.4075(2) 0.0814(11) Uani 0.921(4) 1 d D . P B 1
F6' F 0.753(2) 0.705(2) 0.558(2) 0.0814(11) Uani 0.079(4) 1 d D . P B 2
F4' F 0.7786(18) 0.8504(16) 0.490(3) 0.0789(10) Uani 0.079(4) 1 d D . P B 2
F5' F 0.767(2) 0.743(3) 0.4091(19) 0.0828(12) Uani 0.079(4) 1 d D . P B 2
C21 C 0.4177(2) 0.70423(19) 0.2570(2) 0.0268(5) Uani 1 1 d . . . . .
C22 C 0.4547(2) 0.61540(19) 0.3150(2) 0.0290(6) Uani 1 1 d . . . . .
H22 H 0.4669 0.6122 0.3814 0.035 Uiso 1 1 calc R U . . .
C23 C 0.4741(2) 0.53145(19) 0.2776(2) 0.0322(6) Uani 1 1 d D . . . .
C24 C 0.4571(3) 0.5324(2) 0.1821(2) 0.0351(7) Uani 1 1 d . . . . .
H24 H 0.4705 0.4751 0.1571 0.042 Uiso 1 1 calc R U . . .
C25 C 0.4193(2) 0.6201(2) 0.1228(2) 0.0334(6) Uani 1 1 d D . . . .
C26 C 0.4010(2) 0.7038(2) 0.1601(2) 0.0299(6) Uani 1 1 d . . . . .
H26 H 0.3763 0.7627 0.1183 0.036 Uiso 1 1 calc R U . . .
C27 C 0.5108(3) 0.4388(2) 0.3459(2) 0.0437(8) Uani 1 1 d D . . . .
F7 F 0.4376(3) 0.4103(3) 0.4128(3) 0.0679(10) Uani 0.927(12) 1 d D . P C 1
F8 F 0.5966(3) 0.4482(2) 0.3959(3) 0.0609(10) Uani 0.927(12) 1 d D . P C 1
F9 F 0.5348(6) 0.36535(18) 0.3024(2) 0.0791(15) Uani 0.927(12) 1 d D . P C 1
F7' F 0.6129(12) 0.425(3) 0.360(3) 0.0679(10) Uani 0.073(12) 1 d D . P C 2
F8' F 0.481(4) 0.3627(16) 0.312(3) 0.0609(10) Uani 0.073(12) 1 d D . P C 2
F9' F 0.462(4) 0.428(3) 0.4308(18) 0.0791(15) Uani 0.073(12) 1 d D . P C 2
C28 C 0.3999(3) 0.6247(2) 0.0192(3) 0.0472(8) Uani 1 1 d D . . . .
F10 F 0.3231(6) 0.6893(5) -0.0168(3) 0.140(3) Uani 0.851(8) 1 d D . P D 1
F11 F 0.3753(4) 0.5403(3) -0.0015(2) 0.0681(11) Uani 0.851(8) 1 d D . P D 1
F12 F 0.4823(4) 0.6460(3) -0.0359(2) 0.0824(14) Uani 0.851(8) 1 d D . P D 1
F10' F 0.4886(16) 0.600(2) -0.0246(14) 0.140(3) Uani 0.149(8) 1 d D . P D 2
F11' F 0.3710(16) 0.7109(10) -0.0301(14) 0.0681(11) Uani 0.149(8) 1 d D . P D 2
F12' F 0.331(2) 0.5627(18) 0.0110(14) 0.0824(14) Uani 0.149(8) 1 d D . P D 2
C29 C 0.4046(2) 0.90146(19) 0.2270(2) 0.0269(5) Uani 1 1 d . . . . .
C30 C 0.5028(2) 0.90854(19) 0.1786(2) 0.0283(6) Uani 1 1 d . . . . .
H30 H 0.5480 0.8511 0.1810 0.034 Uiso 1 1 calc R U . . .
C31 C 0.5358(2) 0.9970(2) 0.1274(2) 0.0295(6) Uani 1 1 d . . . . .
C32 C 0.4715(3) 1.0822(2) 0.1203(2) 0.0333(6) Uani 1 1 d . . . . .
H32 H 0.4936 1.1426 0.0849 0.040 Uiso 1 1 calc R U . . .
C33 C 0.3740(3) 1.0769(2) 0.1665(2) 0.0348(6) Uani 1 1 d D . . . .
C34 C 0.3418(2) 0.9883(2) 0.2201(2) 0.0309(6) Uani 1 1 d . . . . .
H34 H 0.2754 0.9874 0.2527 0.037 Uiso 1 1 calc R U . . .
C35 C 0.6465(3) 1.0010(2) 0.0887(2) 0.0339(6) Uani 1 1 d . . . . .
F13 F 0.65744(17) 1.07506(14) 0.01304(15) 0.0494(5) Uani 1 1 d . . . . .
F14 F 0.68192(17) 0.91966(14) 0.05934(16) 0.0488(5) Uani 1 1 d . . . . .
F15 F 0.71494(17) 1.01231(18) 0.15502(16) 0.0542(5) Uani 1 1 d . . . . .
C36 C 0.3009(3) 1.1659(2) 0.1607(2) 0.0440(8) Uani 1 1 d D . . . .
F16 F 0.2141(2) 1.1646(2) 0.1087(2) 0.0693(9) Uani 0.904(4) 1 d D . P E 1
F17 F 0.3422(3) 1.24757(17) 0.1196(3) 0.0884(14) Uani 0.904(4) 1 d D . P E 1
F18 F 0.2629(3) 1.1774(2) 0.24596(19) 0.0705(10) Uani 0.904(4) 1 d D . P E 1
F16' F 0.3494(18) 1.2278(15) 0.205(2) 0.0693(9) Uani 0.096(4) 1 d D . P E 2
F17' F 0.2117(16) 1.1544(16) 0.207(3) 0.0884(14) Uani 0.096(4) 1 d D . P E 2
F18' F 0.286(3) 1.2169(17) 0.0760(11) 0.0705(10) Uani 0.096(4) 1 d D . P E 2
C37 C 0.2526(2) 0.78643(19) 0.3206(2) 0.0267(5) Uani 1 1 d . . . . .
C38 C 0.2179(2) 0.7252(2) 0.4049(2) 0.0298(6) Uani 1 1 d . . . . .
H38 H 0.2683 0.6963 0.4529 0.036 Uiso 1 1 calc R U . . .
C39 C 0.1122(2) 0.7055(2) 0.4204(2) 0.0338(6) Uani 1 1 d D . . . .
C40 C 0.0355(2) 0.7460(2) 0.3533(2) 0.0360(6) Uani 1 1 d . . . . .
H40 H -0.0369 0.7335 0.3647 0.043 Uiso 1 1 calc R U . . .
C41 C 0.0681(2) 0.8059(2) 0.2682(2) 0.0336(6) Uani 1 1 d D . . . .
C42 C 0.1742(2) 0.8245(2) 0.2525(2) 0.0305(6) Uani 1 1 d . . . . .
H42 H 0.1942 0.8646 0.1933 0.037 Uiso 1 1 calc R U . . .
C43 C 0.0814(3) 0.6405(3) 0.5134(3) 0.0467(8) Uani 1 1 d D . . . .
F19 F 0.1018(4) 0.6756(3) 0.58936(18) 0.0934(14) Uani 0.935(4) 1 d D . P F 1
F20 F 0.1363(3) 0.5535(2) 0.5289(2) 0.0743(10) Uani 0.935(4) 1 d D . P F 1
F21 F -0.0184(2) 0.6205(3) 0.5186(2) 0.0855(12) Uani 0.935(4) 1 d D . P F 1
F19' F 0.049(5) 0.558(2) 0.500(2) 0.0934(14) Uani 0.065(4) 1 d D . P F 2
F20' F 0.000(3) 0.683(2) 0.552(3) 0.0743(10) Uani 0.065(4) 1 d D . P F 2
F21' F 0.154(2) 0.618(4) 0.578(2) 0.0855(12) Uani 0.065(4) 1 d D . P F 2
C44 C -0.0133(3) 0.8496(2) 0.1949(3) 0.0417(7) Uani 1 1 d D . . . .
F22 F -0.0899(3) 0.9007(4) 0.2282(2) 0.0982(16) Uani 0.890(4) 1 d D . P G 1
F23 F -0.0569(3) 0.7828(2) 0.1569(3) 0.0808(11) Uani 0.890(4) 1 d D . P G 1
F24 F 0.0237(2) 0.9100(3) 0.1186(2) 0.0753(10) Uani 0.890(4) 1 d D . P G 1
F22' F -0.002(2) 0.821(3) 0.1155(14) 0.0982(16) Uani 0.110(4) 1 d D . P G 2
F23' F -0.016(2) 0.9428(9) 0.173(2) 0.0808(11) Uani 0.110(4) 1 d D . P G 2
F24' F -0.1087(12) 0.823(2) 0.2232(17) 0.0753(10) Uani 0.110(4) 1 d D . P G 2
B1 B 0.3788(3) 0.7999(2) 0.3013(2) 0.0269(6) Uani 1 1 d . . . . .
O4 O 1.0324(12) 1.0815(11) 0.3882(10) 0.167(5) Uiso 0.5 1 d D . P H -1
C45 C 0.9477(16) 1.0915(15) 0.4544(14) 0.154(8) Uiso 0.5 1 d D . P H -1
H45A H 0.8796 1.0866 0.4235 0.185 Uiso 0.5 1 calc R U P H -1
H45B H 0.9468 1.1567 0.4704 0.185 Uiso 0.5 1 calc R U P H -1
C46 C 0.9584(16) 1.0167(17) 0.5431(13) 0.160(8) Uiso 0.5 1 d D . P H -1
H46A H 0.9047 0.9683 0.5461 0.193 Uiso 0.5 1 calc R U P H -1
H46B H 0.9499 1.0464 0.6005 0.193 Uiso 0.5 1 calc R U P H -1
C47 C 1.0684(16) 0.9697(15) 0.5381(11) 0.146(7) Uiso 0.5 1 d D . P H -1
H47A H 1.0676 0.8978 0.5552 0.175 Uiso 0.5 1 calc R U P H -1
H47B H 1.1160 0.9910 0.5829 0.175 Uiso 0.5 1 calc R U P H -1
C48 C 1.1056(11) 1.0025(10) 0.4346(10) 0.101(4) Uiso 0.5 1 d D . P H -1
H48A H 1.1780 1.0249 0.4332 0.121 Uiso 0.5 1 calc R U P H -1
H48B H 1.1067 0.9477 0.4006 0.121 Uiso 0.5 1 calc R U P H -1

loop_
_atom_site_aniso_label
_atom_site_aniso_U_11
_atom_site_aniso_U_22
_atom_site_aniso_U_33
_atom_site_aniso_U_23
_atom_site_aniso_U_13
_atom_site_aniso_U_12
Zn1 0.0405(2) 0.0290(2) 0.0338(2) -0.00072(16) 0.00694(17) -0.00370(16)
O1 0.0455(13) 0.0408(12) 0.0396(12) 0.0066(10) 0.0101(10) 0.0104(10)
O2 0.0442(12) 0.0287(10) 0.0381(12) -0.0058(9) -0.0011(9) 0.0031(9)
O3 0.0633(16) 0.0329(11) 0.0398(13) -0.0028(9) 0.0130(11) -0.0160(11)
C1 0.054(2) 0.0457(19) 0.045(2) 0.0006(15) 0.0175(16) 0.0052(16)
C2 0.052(2) 0.055(2) 0.069(3) -0.0162(19) 0.020(2) -0.0011(18)
C3 0.041(2) 0.0405(19) 0.088(3) -0.0031(19) 0.013(2) 0.0059(15)
C4 0.051(2) 0.0361(17) 0.058(2) 0.0049(15) -0.0008(17) 0.0052(15)
C5 0.0415(18) 0.0295(15) 0.052(2) -0.0026(13) 0.0007(15) 0.0057(13)
C6 0.049(2) 0.044(2) 0.100(4) -0.014(2) -0.001(2) -0.0059(17)
C7 0.052(2) 0.061(2) 0.085(3) -0.032(2) 0.003(2) -0.0069(19)
C8 0.063(2) 0.0357(17) 0.055(2) -0.0162(15) -0.0071(18) 0.0014(16)
C9 0.076(3) 0.0400(18) 0.054(2) -0.0146(16) 0.020(2) -0.0185(18)
C10 0.104(4) 0.042(2) 0.086(3) -0.013(2) 0.042(3) -0.023(2)
C11 0.212(8) 0.045(2) 0.061(3) -0.002(2) 0.033(4) -0.035(4)
C12 0.069(3) 0.0438(19) 0.044(2) -0.0042(15) 0.0176(18) -0.0224(18)
C13 0.0324(14) 0.0173(11) 0.0292(14) 0.0019(10) 0.0061(11) -0.0036(10)
C14 0.0312(14) 0.0219(12) 0.0321(14) -0.0007(10) 0.0062(11) -0.0020(10)
C15 0.0388(16) 0.0256(13) 0.0312(15) -0.0040(11) 0.0063(12) -0.0061(11)
C16 0.0387(16) 0.0312(14) 0.0313(15) -0.0020(11) 0.0017(12) -0.0096(12)
C17 0.0331(15) 0.0283(13) 0.0323(15) 0.0029(11) 0.0034(12) -0.0049(11)
C18 0.0301(14) 0.0224(12) 0.0290(14) 0.0028(10) 0.0052(11) -0.0010(10)
C19 0.0484(19) 0.0411(17) 0.0380(17) -0.0130(14) 0.0057(14) -0.0061(14)
F1 0.145(4) 0.0397(12) 0.0508(17) -0.0102(11) 0.053(2) -0.0186(16)
F2 0.0570(18) 0.126(3) 0.082(2) -0.069(2) -0.0072(16) 0.0281(19)
F3 0.0802(18) 0.0380(13) 0.0447(13) -0.0166(10) 0.0077(12) -0.0128(11)
F1' 0.145(4) 0.0397(12) 0.0508(17) -0.0102(11) 0.053(2) -0.0186(16)
F2' 0.0570(18) 0.126(3) 0.082(2) -0.069(2) -0.0072(16) 0.0281(19)
F3' 0.0802(18) 0.0380(13) 0.0447(13) -0.0166(10) 0.0077(12) -0.0128(11)
C20 0.0356(17) 0.0488(18) 0.0382(17) -0.0015(14) -0.0003(13) -0.0020(14)
F4 0.0410(14) 0.0582(16) 0.138(3) -0.0276(18) -0.0070(16) 0.0147(12)
F5 0.0426(14) 0.148(3) 0.0681(19) -0.053(2) -0.0170(13) 0.0169(17)
F6 0.0337(13) 0.108(3) 0.080(2) 0.0284(18) 0.0162(13) -0.0009(14)
F6' 0.0337(13) 0.108(3) 0.080(2) 0.0284(18) 0.0162(13) -0.0009(14)
F4' 0.0410(14) 0.0582(16) 0.138(3) -0.0276(18) -0.0070(16) 0.0147(12)
F5' 0.0426(14) 0.148(3) 0.0681(19) -0.053(2) -0.0170(13) 0.0169(17)
C21 0.0269(13) 0.0215(12) 0.0286(14) 0.0018(10) 0.0063(10) -0.0013(10)
C22 0.0327(14) 0.0221(12) 0.0291(14) 0.0010(10) 0.0064(11) -0.0019(10)
C23 0.0374(15) 0.0211(12) 0.0340(15) 0.0029(11) 0.0063(12) -0.0004(11)
C24 0.0411(16) 0.0235(13) 0.0397(17) -0.0057(11) 0.0111(13) -0.0012(11)
C25 0.0358(15) 0.0317(14) 0.0308(15) -0.0043(11) 0.0064(12) 0.0008(12)
C26 0.0329(14) 0.0234(12) 0.0302(14) 0.0002(10) 0.0056(11) 0.0005(10)
C27 0.062(2) 0.0220(14) 0.0426(18) 0.0019(12) 0.0088(16) 0.0026(13)
F7 0.076(2) 0.0412(16) 0.0690(18) 0.0255(13) 0.0261(15) -0.0043(13)
F8 0.0635(16) 0.0411(13) 0.065(2) 0.0143(13) -0.0123(14) 0.0097(12)
F9 0.148(4) 0.0254(11) 0.0582(16) -0.0062(10) 0.000(2) 0.0273(16)
F7' 0.076(2) 0.0412(16) 0.0690(18) 0.0255(13) 0.0261(15) -0.0043(13)
F8' 0.0635(16) 0.0411(13) 0.065(2) 0.0143(13) -0.0123(14) 0.0097(12)
F9' 0.148(4) 0.0254(11) 0.0582(16) -0.0062(10) 0.000(2) 0.0273(16)
C28 0.069(2) 0.0345(16) 0.0375(18) -0.0099(13) 0.0003(16) 0.0053(16)
F10 0.194(6) 0.159(5) 0.068(3) -0.067(3) -0.071(3) 0.136(5)
F11 0.101(3) 0.072(2) 0.0399(16) -0.0189(13) 0.0021(16) -0.044(2)
F12 0.115(3) 0.106(3) 0.0368(15) -0.0245(17) 0.0327(17) -0.059(2)
F10' 0.194(6) 0.159(5) 0.068(3) -0.067(3) -0.071(3) 0.136(5)
F11' 0.101(3) 0.072(2) 0.0399(16) -0.0189(13) 0.0021(16) -0.044(2)
F12' 0.115(3) 0.106(3) 0.0368(15) -0.0245(17) 0.0327(17) -0.059(2)
C29 0.0323(14) 0.0207(12) 0.0258(13) -0.0006(10) 0.0006(11) -0.0017(10)
C30 0.0314(14) 0.0227(12) 0.0280(14) 0.0006(10) 0.0013(11) -0.0005(10)
C31 0.0313(14) 0.0277(13) 0.0261(13) 0.0023(10) 0.0003(11) -0.0031(11)
C32 0.0433(17) 0.0216(12) 0.0316(15) 0.0039(10) -0.0008(12) -0.0059(11)
C33 0.0424(17) 0.0229(13) 0.0355(16) 0.0008(11) 0.0005(13) 0.0017(12)
C34 0.0353(15) 0.0238(13) 0.0309(14) -0.0004(11) 0.0033(11) 0.0006(11)
C35 0.0369(16) 0.0295(14) 0.0306(15) 0.0059(11) 0.0008(12) -0.0057(12)
F13 0.0475(11) 0.0440(10) 0.0453(11) 0.0180(9) 0.0103(9) -0.0093(9)
F14 0.0451(11) 0.0398(10) 0.0593(13) -0.0068(9) 0.0206(9) -0.0047(8)
F15 0.0415(11) 0.0755(15) 0.0441(11) -0.0042(10) -0.0025(9) -0.0171(10)
C36 0.054(2) 0.0261(14) 0.0458(19) 0.0054(13) 0.0023(15) 0.0030(13)
F16 0.0625(17) 0.0598(16) 0.085(2) -0.0243(15) -0.0241(15) 0.0306(14)
F17 0.0697(19) 0.0246(11) 0.150(4) 0.0223(15) 0.028(2) 0.0075(11)
F18 0.109(3) 0.0466(14) 0.0473(14) -0.0071(11) 0.0009(15) 0.0409(15)
F16' 0.0625(17) 0.0598(16) 0.085(2) -0.0243(15) -0.0241(15) 0.0306(14)
F17' 0.0697(19) 0.0246(11) 0.150(4) 0.0223(15) 0.028(2) 0.0075(11)
F18' 0.109(3) 0.0466(14) 0.0473(14) -0.0071(11) 0.0009(15) 0.0409(15)
C37 0.0295(14) 0.0228(12) 0.0260(13) -0.0024(10) 0.0034(10) 0.0003(10)
C38 0.0309(14) 0.0276(13) 0.0283(14) -0.0008(11) 0.0035(11) -0.0012(11)
C39 0.0332(15) 0.0348(15) 0.0317(15) -0.0027(12) 0.0048(12) -0.0054(12)
C40 0.0294(15) 0.0393(16) 0.0397(17) -0.0087(13) 0.0052(12) -0.0049(12)
C41 0.0339(15) 0.0320(14) 0.0344(15) -0.0072(12) -0.0014(12) 0.0031(11)
C42 0.0341(15) 0.0270(13) 0.0285(14) -0.0030(11) 0.0021(11) 0.0016(11)
C43 0.0415(18) 0.053(2) 0.0409(19) 0.0041(15) 0.0087(14) -0.0146(15)
F19 0.162(4) 0.091(2) 0.0323(13) -0.0077(13) 0.0242(17) -0.061(2)
F20 0.084(2) 0.0568(15) 0.0642(17) 0.0251(13) 0.0207(15) 0.0014(14)
F21 0.0420(14) 0.111(3) 0.081(2) 0.0393(19) 0.0063(13) -0.0281(15)
F19' 0.162(4) 0.091(2) 0.0323(13) -0.0077(13) 0.0242(17) -0.061(2)
F20' 0.084(2) 0.0568(15) 0.0642(17) 0.0251(13) 0.0207(15) 0.0014(14)
F21' 0.0420(14) 0.111(3) 0.081(2) 0.0393(19) 0.0063(13) -0.0281(15)
C44 0.0364(17) 0.0430(17) 0.0435(18) -0.0057(14) -0.0033(14) 0.0035(13)
F22 0.079(2) 0.144(4) 0.0596(19) -0.022(2) -0.0160(16) 0.077(2)
F23 0.092(2) 0.0608(17) 0.089(2) -0.0058(16) -0.051(2) -0.0138(16)
F24 0.0580(17) 0.091(2) 0.0584(18) 0.0296(16) -0.0186(14) -0.0105(16)
F22' 0.079(2) 0.144(4) 0.0596(19) -0.022(2) -0.0160(16) 0.077(2)
F23' 0.092(2) 0.0608(17) 0.089(2) -0.0058(16) -0.051(2) -0.0138(16)
F24' 0.0580(17) 0.091(2) 0.0584(18) 0.0296(16) -0.0186(14) -0.0105(16)
B1 0.0303(15) 0.0196(13) 0.0275(15) 0.0010(11) 0.0056(12) 0.0009(11)

loop_
_atom_type_symbol
_atom_type_description
_atom_type_scat_dispersion_real
_atom_type_scat_dispersion_imag
_atom_type_scat_source
C C 0.0181 0.0091 'International Tables Vol C Tables 4.2.6.8 and 6.1.1.4'
H H 0.0000 0.0000 'International Tables Vol C Tables 4.2.6.8 and 6.1.1.4'
B B 0.0090 0.0039 'International Tables Vol C Tables 4.2.6.8 and 6.1.1.4'
O O 0.0492 0.0322 'International Tables Vol C Tables 4.2.6.8 and 6.1.1.4'
F F 0.0727 0.0534 'International Tables Vol C Tables 4.2.6.8 and 6.1.1.4'
Zn Zn -1.5491 0.6778 'International Tables Vol C Tables 4.2.6.8 and 6.1.1.4'

loop_
_geom_angle_atom_site_label_1
_geom_angle_atom_site_label_2
_geom_angle_atom_site_label_3
_geom_angle
_geom_angle_site_symmetry_3
O3 Zn1 O1 98.06(10) .
O3 Zn1 O2 90.52(9) .
O1 Zn1 O2 89.23(10) .
O3 Zn1 Zn1 122.41(7) 2_765
O1 Zn1 Zn1 123.44(7) 2_765
O2 Zn1 Zn1 124.19(7) 2_765
C4 O1 C1 108.3(3) .
C4 O1 Zn1 121.9(2) .
C1 O1 Zn1 129.0(2) .
C8 O2 C5 108.5(3) .
C8 O2 Zn1 118.5(2) .
C5 O2 Zn1 117.4(2) .
C12 O3 C9 109.1(2) .
C12 O3 Zn1 130.5(2) .
C9 O3 Zn1 120.11(19) .
O1 C1 C2 103.7(3) .
O1 C1 H1A 111.0 .
C2 C1 H1A 111.0 .
O1 C1 H1B 111.0 .
C2 C1 H1B 111.0 .
H1A C1 H1B 109.0 .
C1 C2 C3 102.6(3) .
C1 C2 H2A 111.2 .
C3 C2 H2A 111.2 .
C1 C2 H2B 111.2 .
C3 C2 H2B 111.2 .
H2A C2 H2B 109.2 .
C2 C3 C4 104.6(3) .
C2 C3 H3A 110.8 .
C4 C3 H3A 110.8 .
C2 C3 H3B 110.8 .
C4 C3 H3B 110.8 .
H3A C3 H3B 108.9 .
O1 C4 C3 106.1(3) .
O1 C4 H4A 110.5 .
C3 C4 H4A 110.5 .
O1 C4 H4B 110.5 .
C3 C4 H4B 110.5 .
H4A C4 H4B 108.7 .
O2 C5 C6 106.0(3) .
O2 C5 H5A 110.5 .
C6 C5 H5A 110.5 .
O2 C5 H5B 110.5 .
C6 C5 H5B 110.5 .
H5A C5 H5B 108.7 .
C5 C6 C7 103.4(4) .
C5 C6 H6A 111.1 .
C7 C6 H6A 111.1 .
C5 C6 H6B 111.1 .
C7 C6 H6B 111.1 .
H6A C6 H6B 109.0 .
C6 C7 C8 104.9(4) .
C6 C7 H7A 110.8 .
C8 C7 H7A 110.8 .
C6 C7 H7B 110.8 .
C8 C7 H7B 110.8 .
H7A C7 H7B 108.8 .
O2 C8 C7 105.8(3) .
O2 C8 H8A 110.6 .
C7 C8 H8A 110.6 .
O2 C8 H8B 110.6 .
C7 C8 H8B 110.6 .
H8A C8 H8B 108.7 .
O3 C9 C10 106.0(3) .
O3 C9 H9A 110.5 .
C10 C9 H9A 110.5 .
O3 C9 H9B 110.5 .
C10 C9 H9B 110.5 .
H9A C9 H9B 108.7 .
C11 C10 C9 106.8(4) .
C11 C10 H10A 110.4 .
C9 C10 H10A 110.4 .
C11 C10 H10B 110.4 .
C9 C10 H10B 110.4 .
H10A C10 H10B 108.6 .
C10 C11 C12 107.7(4) .
C10 C11 H11A 110.2 .
C12 C11 H11A 110.2 .
C10 C11 H11B 110.2 .
C12 C11 H11B 110.2 .
H11A C11 H11B 108.5 .
O3 C12 C11 104.5(3) .
O3 C12 H12A 110.9 .
C11 C12 H12A 110.9 .
O3 C12 H12B 110.9 .
C11 C12 H12B 110.9 .
H12A C12 H12B 108.9 .
C18 C13 C14 115.4(3) .
C18 C13 B1 121.4(2) .
C14 C13 B1 122.6(3) .
C15 C14 C13 121.8(3) .
C15 C14 H14 119.1 .
C13 C14 H14 119.1 .
C16 C15 C14 121.5(3) .
C16 C15 C19 118.6(3) .
C14 C15 C19 119.8(3) .
C15 C16 C17 117.8(3) .
C15 C16 H16 121.1 .
C17 C16 H16 121.1 .
C18 C17 C16 120.7(3) .
C18 C17 C20 119.0(3) .
C16 C17 C20 120.3(3) .
C17 C18 C13 122.8(3) .
C17 C18 H18 118.6 .
C13 C18 H18 118.6 .
F2' C19 F1' 109.3(17) .
F1 C19 F2 108.3(4) .
F1 C19 F3 105.0(3) .
F2 C19 F3 103.8(3) .
F2' C19 F3' 111.2(18) .
F1' C19 F3' 100.3(15) .
F2' C19 C15 115.7(13) .
F1' C19 C15 113.1(15) .
F1 C19 C15 112.8(3) .
F2 C19 C15 113.6(3) .
F3 C19 C15 112.7(3) .
F3' C19 C15 106.1(11) .
F5' C20 F6' 105.7(18) .
F5' C20 F4' 106.1(18) .
F6' C20 F4' 106.7(18) .
F5 C20 F6 107.4(3) .
F5 C20 F4 105.5(3) .
F6 C20 F4 103.2(3) .
F5' C20 C17 116.5(12) .
F6' C20 C17 111.3(11) .
F5 C20 C17 114.9(3) .
F4' C20 C17 110.0(11) .
F6 C20 C17 112.6(3) .
F4 C20 C17 112.4(3) .
C26 C21 C22 116.3(3) .
C26 C21 B1 120.5(2) .
C22 C21 B1 122.6(2) .
C23 C22 C21 121.6(3) .
C23 C22 H22 119.2 .
C21 C22 H22 119.2 .
C24 C23 C22 121.3(3) .
C24 C23 C27 120.8(3) .
C22 C23 C27 117.8(3) .
C23 C24 C25 118.2(3) .
C23 C24 H24 120.9 .
C25 C24 H24 120.9 .
C26 C25 C24 120.3(3) .
C26 C25 C28 119.5(3) .
C24 C25 C28 120.1(3) .
C25 C26 C21 122.3(3) .
C25 C26 H26 118.9 .
C21 C26 H26 118.9 .
F7' C27 F9' 108.4(18) .
F9 C27 F7 107.4(3) .
F9 C27 F8 106.5(3) .
F7 C27 F8 104.6(3) .
F7' C27 F8' 106.8(17) .
F9' C27 F8' 103.0(17) .
F7' C27 C23 116.0(12) .
F9 C27 C23 113.2(3) .
F9' C27 C23 112.8(16) .
F7 C27 C23 111.6(3) .
F8 C27 C23 113.0(3) .
F8' C27 C23 108.9(14) .
F11' C28 F12' 110.8(14) .
F12 C28 F10 105.8(5) .
F11' C28 F10' 103.4(13) .
F12' C28 F10' 107.7(14) .
F12 C28 F11 102.3(3) .
F10 C28 F11 105.8(4) .
F11' C28 C25 114.8(10) .
F12' C28 C25 109.3(9) .
F12 C28 C25 113.8(4) .
F10 C28 C25 113.5(3) .
F10' C28 C25 110.5(10) .
F11 C28 C25 114.5(3) .
C34 C29 C30 116.1(2) .
C34 C29 B1 123.3(2) .
C30 C29 B1 119.8(2) .
C31 C30 C29 122.1(3) .
C31 C30 H30 119.0 .
C29 C30 H30 119.0 .
C32 C31 C30 120.9(3) .
C32 C31 C35 119.9(2) .
C30 C31 C35 118.9(3) .
C33 C32 C31 118.0(3) .
C33 C32 H32 121.0 .
C31 C32 H32 121.0 .
C32 C33 C34 121.1(3) .
C32 C33 C36 120.5(3) .
C34 C33 C36 118.4(3) .
C29 C34 C33 121.7(3) .
C29 C34 H34 119.1 .
C33 C34 H34 119.1 .
F15 C35 F14 105.9(3) .
F15 C35 F13 106.4(2) .
F14 C35 F13 106.2(3) .
F15 C35 C31 111.7(3) .
F14 C35 C31 113.1(2) .
F13 C35 C31 113.0(3) .
F18' C36 F17' 110.9(17) .
F17 C36 F18 107.1(3) .
F17 C36 F16 104.0(3) .
F18 C36 F16 104.1(3) .
F18' C36 F16' 102.1(15) .
F17' C36 F16' 103.4(16) .
F18' C36 C33 115.0(10) .
F17' C36 C33 116.4(10) .
F17 C36 C33 114.5(3) .
F18 C36 C33 113.2(3) .
F16 C36 C33 113.0(3) .
F16' C36 C33 107.3(9) .
C42 C37 C38 115.6(3) .
C42 C37 B1 123.7(2) .
C38 C37 B1 120.3(2) .
C39 C38 C37 122.1(3) .
C39 C38 H38 119.0 .
C37 C38 H38 119.0 .
C40 C39 C38 121.4(3) .
C40 C39 C43 119.9(3) .
C38 C39 C43 118.7(3) .
C39 C40 C41 117.7(3) .
C39 C40 H40 121.2 .
C41 C40 H40 121.2 .
C42 C41 C40 120.7(3) .
C42 C41 C44 120.9(3) .
C40 C41 C44 118.4(3) .
C41 C42 C37 122.5(3) .
C41 C42 H42 118.8 .
C37 C42 H42 118.8 .
F21' C43 F19' 106.6(19) .
F21 C43 F19 107.6(4) .
F21' C43 F20' 106.6(19) .
F19' C43 F20' 106.1(19) .
F21 C43 F20 105.0(3) .
F19 C43 F20 103.8(3) .
F21' C43 C39 116.0(14) .
F19' C43 C39 111.7(13) .
F21 C43 C39 114.3(3) .
F19 C43 C39 112.9(3) .
F20' C43 C39 109.4(13) .
F20 C43 C39 112.4(3) .
F22' C44 F23' 106.0(16) .
F22' C44 F24' 102.6(16) .
F23' C44 F24' 108.8(16) .
F22 C44 F24 104.7(3) .
F22 C44 F23 107.7(4) .
F24 C44 F23 103.6(3) .
F22' C44 C41 114.3(10) .
F23' C44 C41 112.9(10) .
F22 C44 C41 113.3(3) .
F24' C44 C41 111.6(9) .
F24 C44 C41 114.3(3) .
F23 C44 C41 112.5(3) .
C13 B1 C37 113.0(2) .
C13 B1 C29 103.0(2) .
C37 B1 C29 114.0(2) .
C13 B1 C21 113.1(2) .
C37 B1 C21 102.6(2) .
C29 B1 C21 111.5(2) .
C45 O4 C48 107.7(13) .
O4 C45 C46 111.9(13) .
O4 C45 H45A 109.2 .
C46 C45 H45A 109.2 .
O4 C45 H45B 109.2 .
C46 C45 H45B 109.2 .
H45A C45 H45B 107.9 .
C45 C46 C47 104.7(12) .
C45 C46 H46A 110.8 .
C47 C46 H46A 110.8 .
C45 C46 H46B 110.8 .
C47 C46 H46B 110.8 .
H46A C46 H46B 108.9 .
C46 C47 C48 106.0(11) .
C46 C47 H47A 110.5 .
C48 C47 H47A 110.5 .
C46 C47 H47B 110.5 .
C48 C47 H47B 110.5 .
H47A C47 H47B 108.7 .
O4 C48 C47 107.7(11) .
O4 C48 H48A 110.2 .
C47 C48 H48A 110.2 .
O4 C48 H48B 110.2 .
C47 C48 H48B 110.2 .
H48A C48 H48B 108.5 .

loop_
_geom_bond_atom_site_label_1
_geom_bond_atom_site_label_2
_geom_bond_distance
_geom_bond_site_symmetry_2
Zn1 O3 2.058(2) .
Zn1 O1 2.060(2) .
Zn1 O2 2.102(2) .
Zn1 Zn1 2.3627(8) 2_765
O1 C4 1.453(4) .
O1 C1 1.455(4) .
O2 C8 1.454(4) .
O2 C5 1.461(4) .
O3 C12 1.459(4) .
O3 C9 1.465(4) .
C1 C2 1.499(5) .
C1 H1A 0.9900 .
C1 H1B 0.9900 .
C2 C3 1.507(6) .
C2 H2A 0.9900 .
C2 H2B 0.9900 .
C3 C4 1.515(6) .
C3 H3A 0.9900 .
C3 H3B 0.9900 .
C4 H4A 0.9900 .
C4 H4B 0.9900 .
C5 C6 1.488(5) .
C5 H5A 0.9900 .
C5 H5B 0.9900 .
C6 C7 1.491(6) .
C6 H6A 0.9900 .
C6 H6B 0.9900 .
C7 C8 1.531(6) .
C7 H7A 0.9900 .
C7 H7B 0.9900 .
C8 H8A 0.9900 .
C8 H8B 0.9900 .
C9 C10 1.477(5) .
C9 H9A 0.9900 .
C9 H9B 0.9900 .
C10 C11 1.433(7) .
C10 H10A 0.9900 .
C10 H10B 0.9900 .
C11 C12 1.475(7) .
C11 H11A 0.9900 .
C11 H11B 0.9900 .
C12 H12A 0.9900 .
C12 H12B 0.9900 .
C13 C18 1.403(4) .
C13 C14 1.405(4) .
C13 B1 1.627(4) .
C14 C15 1.387(4) .
C14 H14 0.9500 .
C15 C16 1.380(5) .
C15 C19 1.501(4) .
C16 C17 1.393(4) .
C16 H16 0.9500 .
C17 C18 1.379(4) .
C17 C20 1.491(4) .
C18 H18 0.9500 .
C19 F2' 1.293(13) .
C19 F1' 1.313(14) .
C19 F1 1.328(4) .
C19 F2 1.330(5) .
C19 F3 1.333(4) .
C19 F3' 1.345(13) .
C20 F5' 1.298(13) .
C20 F6' 1.305(13) .
C20 F5 1.308(4) .
C20 F4' 1.325(14) .
C20 F6 1.327(4) .
C20 F4 1.344(4) .
C21 C26 1.399(4) .
C21 C22 1.400(4) .
C21 B1 1.640(4) .
C22 C23 1.397(4) .
C22 H22 0.9500 .
C23 C24 1.376(5) .
C23 C27 1.503(4) .
C24 C25 1.399(4) .
C24 H24 0.9500 .
C25 C26 1.391(4) .
C25 C28 1.485(5) .
C26 H26 0.9500 .
C27 F7' 1.308(14) .
C27 F9 1.325(4) .
C27 F9' 1.328(14) .
C27 F7 1.334(4) .
C27 F8 1.340(5) .
C27 F8' 1.343(14) .
C28 F11' 1.299(13) .
C28 F12' 1.300(12) .
C28 F12 1.305(5) .
C28 F10 1.316(5) .
C28 F10' 1.330(13) .
C28 F11 1.341(5) .
C29 C34 1.395(4) .
C29 C30 1.406(4) .
C29 B1 1.639(4) .
C30 C31 1.392(4) .
C30 H30 0.9500 .
C31 C32 1.386(4) .
C31 C35 1.494(4) .
C32 C33 1.384(5) .
C32 H32 0.9500 .
C33 C34 1.401(4) .
C33 C36 1.491(4) .
C34 H34 0.9500 .
C35 F15 1.335(4) .
C35 F14 1.342(4) .
C35 F13 1.344(3) .
C36 F18' 1.275(13) .
C36 F17' 1.298(13) .
C36 F17 1.314(4) .
C36 F18 1.330(4) .
C36 F16 1.340(5) .
C36 F16' 1.359(13) .
C37 C42 1.399(4) .
C37 C38 1.403(4) .
C37 B1 1.633(4) .
C38 C39 1.390(4) .
C38 H38 0.9500 .
C39 C40 1.382(5) .
C39 C43 1.502(4) .
C40 C41 1.395(4) .
C40 H40 0.9500 .
C41 C42 1.391(4) .
C41 C44 1.488(5) .
C42 H42 0.9500 .
C43 F21' 1.285(14) .
C43 F19' 1.306(14) .
C43 F21 1.311(4) .
C43 F19 1.315(5) .
C43 F20' 1.324(14) .
C43 F20 1.342(5) .
C44 F22' 1.274(13) .
C44 F23' 1.281(13) .
C44 F22 1.305(4) .
C44 F24' 1.319(13) .
C44 F24 1.329(4) .
C44 F23 1.333(4) .
O4 C45 1.428(14) .
O4 C48 1.448(13) .
C45 C46 1.466(14) .
C45 H45A 0.9900 .
C45 H45B 0.9900 .
C46 C47 1.505(17) .
C46 H46A 0.9900 .
C46 H46B 0.9900 .
C47 C48 1.520(14) .
C47 H47A 0.9900 .
C47 H47B 0.9900 .
C48 H48A 0.9900 .
C48 H48B 0.9900 .
